data_4104245
loop_
_publ_author_name
'Brandon A. Rodriguez'
'Massimiliano Delferro'
'Tobin J. Marks'

_publ_section_title
;
 Bimetallic Effects for Enhanced Polar Comonomer Enchainment Selectivity
 in Catalytic Ethylene Polymerization
;
_journal_name_full 'Journal of the American Chemical Society'
_journal_page_first 5902
_journal_page_last 5919
_journal_paper_doi 10.1021/ja900257k
_journal_volume 131
_journal_year 2009
_chemical_formula_sum 'C44 H64 N2 Ni2 O2 P2'
_chemical_formula_weight 832.33
_chemical_name_systematic
; 
 ? 
;
_space_group_IT_number 2
_symmetry_cell_setting triclinic
_symmetry_space_group_name_Hall '-P 1'
_symmetry_space_group_name_H-M 'P -1'
_atom_sites_solution_hydrogens geom
_atom_sites_solution_primary direct
_atom_sites_solution_secondary difmap
_audit_creation_method SHELXL-97
_cell_angle_alpha 78.1090(10)
_cell_angle_beta 72.7590(10)
_cell_angle_gamma 83.7820(10)
_cell_formula_units_Z 2
_cell_length_a 11.9818(2)
_cell_length_b 13.7937(2)
_cell_length_c 16.2215(3)
_cell_measurement_reflns_used 11819
_cell_measurement_temperature 100(2)
_cell_measurement_theta_max 30.0
_cell_measurement_theta_min 2.06
_cell_volume 2502.37(7)
_computing_structure_refinement 'SHELXL-97 (Sheldrick, 1997)'
_computing_structure_solution 'SHELXS-97 (Sheldrick, 1990)'
_diffrn_ambient_temperature 100(2)
_diffrn_measured_fraction_theta_full 0.957
_diffrn_measured_fraction_theta_max 0.957
_diffrn_measurement_device_type 'Bruker SMART 1000 CCD'
_diffrn_measurement_method \w
_diffrn_radiation_monochromator graphite
_diffrn_radiation_source 'fine-focus sealed tube'
_diffrn_radiation_type CuK\a
_diffrn_radiation_wavelength 1.54178
_diffrn_reflns_av_R_equivalents 0.0490
_diffrn_reflns_av_sigmaI/netI 0.0536
_diffrn_reflns_limit_h_max 14
_diffrn_reflns_limit_h_min -14
_diffrn_reflns_limit_k_max 16
_diffrn_reflns_limit_k_min -5
_diffrn_reflns_limit_l_max 19
_diffrn_reflns_limit_l_min -18
_diffrn_reflns_number 27203
_diffrn_reflns_theta_full 67.31
_diffrn_reflns_theta_max 67.31
_diffrn_reflns_theta_min 2.90
_diffrn_standards_interval_count none
_diffrn_standards_interval_time none
_diffrn_standards_number none
_exptl_absorpt_coefficient_mu 1.777
_exptl_absorpt_correction_T_max 0.8368
_exptl_absorpt_correction_T_min 0.6389
_exptl_absorpt_correction_type numerical
_exptl_absorpt_process_details 'faces indexed'
_exptl_crystal_colour red
_exptl_crystal_density_diffrn 1.105
_exptl_crystal_density_meas 1.201
_exptl_crystal_density_method 'not measured'
_exptl_crystal_description needles
_exptl_crystal_F_000 888
_exptl_crystal_size_max 0.28
_exptl_crystal_size_mid 0.16
_exptl_crystal_size_min 0.10
_refine_diff_density_max 5.60
_refine_diff_density_min -1.684
_refine_diff_density_rms 0.527
_refine_ls_extinction_method none
_refine_ls_goodness_of_fit_ref 3.433
_refine_ls_hydrogen_treatment mixed
_refine_ls_matrix_type full
_refine_ls_number_parameters 501
_refine_ls_number_reflns 8609
_refine_ls_number_restraints 0
_refine_ls_restrained_S_all 3.433
_refine_ls_R_factor_all 0.3320
_refine_ls_R_factor_gt 0.0919
_refine_ls_shift/su_max 0.022
_refine_ls_shift/su_mean 0.124
_refine_ls_structure_factor_coef Fsqd
_refine_ls_weighting_details 'calc w=1/[\s^2^(Fo^2^)+(0.1954P)^2^+0.0000P] where P=(Fo^2^+2Fc^2^)/3'
_refine_ls_weighting_scheme calc
_refine_ls_wR_factor_gt 0.6514
_refine_ls_wR_factor_ref 0.2475
_reflns_number_gt 6276
_reflns_number_total 8609
_reflns_threshold_expression >2sigma(I)
_cod_data_source_file ja900257k_si_002.cif
_cod_data_source_block s17z_0m
_cod_database_code 4104245

loop_
_symmetry_equiv_pos_as_xyz
'x, y, z'
'-x, -y, -z'

loop_
_atom_site_label
_atom_site_type_symbol
_atom_site_fract_x
_atom_site_fract_y
_atom_site_fract_z
_atom_site_U_iso_or_equiv
_atom_site_adp_type
_atom_site_occupancy
_atom_site_symmetry_multiplicity
_atom_site_calc_flag
_atom_site_refinement_flags
Ni1 Ni -0.0190(2) 0.61224(18) 0.49738(16) 0.0157(9) Uani 1 1 d .
Ni2 Ni -0.0631(2) 0.47028(18) 0.67403(16) 0.0151(9) Uani 1 1 d .
P1 P 0.1054(8) 0.5121(7) 0.4408(6) 0.078(2) Uani 1 1 d .
C11A C -0.0680(11) 0.6229(10) 0.3854(8) 0.005(3) Uani 1 1 d .
H11A H -0.0648 0.6913 0.3512 0.006 Uiso 1 1 calc R
H11B H -0.1467 0.5978 0.3973 0.006 Uiso 1 1 calc R
O2 O 0.0296(10) 0.5909(8) 0.6083(7) 0.016(2) Uani 1 1 d .
N1 N -0.0099(12) 0.4713(10) 0.7835(9) 0.019(3) Uani 1 1 d .
O1 O 0.0878(9) 0.7207(7) 0.4447(6) 0.015(2) Uani 1 1 d .
C10 C 0.1701(12) 0.7194(11) 0.5664(9) 0.012(3) Uani 1 1 d .
C1 C 0.1606(14) 0.7555(12) 0.4762(10) 0.016(3) Uani 1 1 d .
C9 C 0.1070(15) 0.6399(11) 0.6283(11) 0.018(3) Uani 1 1 d .
C8 C 0.1204(14) 0.6112(11) 0.7138(10) 0.016(3) Uani 1 1 d .
C5 C 0.2538(16) 0.7673(12) 0.5924(11) 0.024(4) Uani 1 1 d .
C6 C 0.2610(14) 0.7390(14) 0.6818(11) 0.023(4) Uani 1 1 d .
H6 H 0.3102 0.7734 0.7012 0.027 Uiso 1 1 calc R
C7 C 0.1982(16) 0.6638(14) 0.7385(12) 0.028(4) Uani 1 1 d .
H7 H 0.2064 0.6457 0.7962 0.034 Uiso 1 1 calc R
C2 C 0.2315(15) 0.8350(13) 0.4217(12) 0.025(4) Uani 1 1 d .
C3 C 0.3118(14) 0.8745(11) 0.4508(12) 0.022(4) Uani 1 1 d .
H3 H 0.3595 0.9254 0.4124 0.026 Uiso 1 1 calc R
C4 C 0.3238(15) 0.8416(13) 0.5337(11) 0.022(4) Uani 1 1 d .
H4 H 0.3801 0.8693 0.5515 0.027 Uiso 1 1 calc R
P2 P 0.5215(4) 0.4503(3) 0.6813(3) 0.0266(12) Uani 1 1 d .
N2 N 0.2838(13) 0.9283(11) 0.2752(10) 0.027(3) Uani 1 1 d .
C28 C 0.2171(16) 0.8662(12) 0.3362(11) 0.026(4) Uani 1 1 d .
H28 H 0.1555 0.8401 0.3230 0.031 Uiso 1 1 calc R
C21 C -0.0715(18) 0.2474(13) 0.9649(12) 0.029(4) Uani 1 1 d .
H21 H -0.0464 0.1795 0.9765 0.035 Uiso 1 1 calc R
C30 C -0.1662(12) 0.3454(10) 0.7168(9) 0.008(3) Uani 1 1 d .
H30A H -0.2406 0.3615 0.7583 0.012 Uiso 1 1 calc R
H30B H -0.1246 0.2901 0.7458 0.012 Uiso 1 1 calc R
H30C H -0.1813 0.3266 0.6662 0.012 Uiso 1 1 calc R
C14 C 0.3069(17) 0.8979(14) 0.1268(12) 0.030(4) Uani 1 1 d .
C19 C -0.0619(15) 0.4117(13) 0.8672(10) 0.022(4) Uani 1 1 d .
C20 C -0.0229(17) 0.3076(12) 0.8802(11) 0.024(4) Uani 1 1 d .
C13 C 0.2569(18) 0.9601(12) 0.1904(11) 0.025(4) Uani 1 1 d .
C15 C 0.280(2) 0.9281(15) 0.0461(14) 0.038(5) Uani 1 1 d .
H15 H 0.3093 0.8898 0.0012 0.045 Uiso 1 1 calc R
C26 C -0.149(2) 0.6097(15) 0.9794(13) 0.036(5) Uani 1 1 d .
H26A H -0.1831 0.5827 1.0418 0.054 Uiso 1 1 calc R
H26B H -0.1742 0.6800 0.9672 0.054 Uiso 1 1 calc R
H26C H -0.0639 0.6029 0.9648 0.054 Uiso 1 1 calc R
C25 C -0.3211(19) 0.5597(16) 0.9412(14) 0.042(5) Uani 1 1 d .
H25A H -0.3429 0.5229 0.9031 0.063 Uiso 1 1 calc R
H25B H -0.3481 0.6294 0.9292 0.063 Uiso 1 1 calc R
H25C H -0.3577 0.5312 1.0028 0.063 Uiso 1 1 calc R
C22 C -0.1857(17) 0.3839(15) 1.0125(11) 0.032(4) Uani 1 1 d .
H22 H -0.2415 0.4094 1.0592 0.039 Uiso 1 1 calc R
C24 C -0.1918(16) 0.5529(13) 0.9239(11) 0.026(4) Uani 1 1 d .
H24 H -0.1583 0.5846 0.8612 0.031 Uiso 1 1 calc R
C27 C 0.0759(16) 0.2635(12) 0.8130(11) 0.026(4) Uani 1 1 d .
H27 H 0.0969 0.3155 0.7587 0.031 Uiso 1 1 calc R
C17 C 0.3934(19) 0.8122(15) 0.1387(12) 0.035(5) Uani 1 1 d .
H17 H 0.3727 0.7845 0.2030 0.042 Uiso 1 1 calc R
C23 C -0.1431(16) 0.4469(13) 0.9335(10) 0.024(4) Uani 1 1 d .
C16 C 0.1791(19) 1.0377(15) 0.1802(13) 0.036(5) Uani 1 1 d .
C18 C 0.1230(18) 1.0976(15) 0.2529(15) 0.039(5) Uani 1 1 d .
H18 H 0.1604 1.0741 0.3015 0.046 Uiso 1 1 calc R
O8 O 0.4282(13) 0.8464(11) 0.7722(10) 0.041(3) Uani 1 1 d .
C33 C -0.1499(17) 0.2864(16) 1.0253(11) 0.033(5) Uani 1 1 d .
H33 H -0.1832 0.2453 1.0802 0.039 Uiso 1 1 calc R
C47 C 0.0596(14) 0.5360(11) 0.7841(10) 0.015(3) Uani 1 1 d .
H47 H 0.0729 0.5341 0.8393 0.018 Uiso 1 1 calc R
C43 C 0.387(2) 0.4435(17) 0.7681(16) 0.047(6) Uani 1 1 d .
H43A H 0.3208 0.4538 0.7430 0.070 Uiso 1 1 calc R
H43B H 0.3829 0.4949 0.8027 0.070 Uiso 1 1 calc R
H43C H 0.3840 0.3781 0.8061 0.070 Uiso 1 1 calc R
C34 C 0.1860(19) 0.2342(16) 0.8426(14) 0.039(5) Uani 1 1 d .
H34A H 0.2274 0.2937 0.8370 0.059 Uiso 1 1 calc R
H34B H 0.2369 0.1895 0.8059 0.059 Uiso 1 1 calc R
H34C H 0.1644 0.2003 0.9041 0.059 Uiso 1 1 calc R
C41 C 0.388(2) 0.7258(16) 0.0927(14) 0.046(6) Uani 1 1 d .
H41A H 0.4108 0.7487 0.0290 0.069 Uiso 1 1 calc R
H41B H 0.3086 0.7026 0.1122 0.069 Uiso 1 1 calc R
H41C H 0.4425 0.6712 0.1079 0.069 Uiso 1 1 calc R
C42 C 0.526(2) 0.3481(15) 0.6245(16) 0.039(5) Uani 1 1 d .
H42A H 0.4559 0.3529 0.6044 0.058 Uiso 1 1 calc R
H42B H 0.5292 0.2849 0.6647 0.058 Uiso 1 1 calc R
H42C H 0.5958 0.3516 0.5738 0.058 Uiso 1 1 calc R
C44 C 0.510(2) 0.5599(15) 0.6052(14) 0.040(5) Uani 1 1 d .
H44A H 0.5781 0.5624 0.5534 0.060 Uiso 1 1 calc R
H44B H 0.5073 0.6177 0.6323 0.060 Uiso 1 1 calc R
H44C H 0.4385 0.5605 0.5876 0.060 Uiso 1 1 calc R
C35 C 0.032(2) 0.1762(19) 0.7891(17) 0.049(6) Uani 1 1 d .
H35A H 0.0258 0.1191 0.8373 0.074 Uiso 1 1 calc R
H35B H 0.0875 0.1589 0.7356 0.074 Uiso 1 1 calc R
H35C H -0.0447 0.1945 0.7792 0.074 Uiso 1 1 calc R
C45 C 0.464(3) 0.7781(19) 0.8398(15) 0.056(7) Uani 1 1 d .
H45A H 0.4046 0.7781 0.8972 0.067 Uiso 1 1 calc R
H45B H 0.5393 0.7969 0.8443 0.067 Uiso 1 1 calc R
C39 C 0.209(2) 1.0140(15) 0.0320(13) 0.043(5) Uani 1 1 d .
H39 H 0.1965 1.0365 -0.0241 0.052 Uiso 1 1 calc R
C38 C 0.161(2) 1.0636(15) 0.0951(14) 0.048(6) Uani 1 1 d .
H38 H 0.1116 1.1201 0.0837 0.057 Uiso 1 1 calc R
C46 C 0.478(2) 0.6772(17) 0.8152(16) 0.051(6) Uani 1 1 d .
H46A H 0.4394 0.6788 0.7694 0.076 Uiso 1 1 calc R
H46B H 0.4419 0.6283 0.8669 0.076 Uiso 1 1 calc R
H46C H 0.5612 0.6589 0.7932 0.076 Uiso 1 1 calc R
C37 C 0.136(2) 1.2080(18) 0.2239(17) 0.054(6) Uani 1 1 d .
H37A H 0.2184 1.2212 0.1949 0.081 Uiso 1 1 calc R
H37B H 0.1081 1.2404 0.2752 0.081 Uiso 1 1 calc R
H37C H 0.0895 1.2341 0.1828 0.081 Uiso 1 1 calc R
C36 C -0.011(2) 1.0715(17) 0.2888(18) 0.053(7) Uani 1 1 d .
H36A H -0.0541 1.1111 0.2500 0.079 Uiso 1 1 calc R
H36B H -0.0430 1.0864 0.3481 0.079 Uiso 1 1 calc R
H36C H -0.0171 1.0008 0.2906 0.079 Uiso 1 1 calc R
C40 C 0.517(3) 0.8393(18) 0.113(4) 0.120(19) Uani 1 1 d .
H40A H 0.5377 0.8782 0.0531 0.179 Uiso 1 1 calc R
H40B H 0.5684 0.7788 0.1148 0.179 Uiso 1 1 calc R
H40C H 0.5280 0.8787 0.1536 0.179 Uiso 1 1 calc R
C48 C 0.432(3) 0.944(2) 0.7813(19) 0.069(8) Uani 1 1 d .
H48 H 0.4618 0.9662 0.8223 0.083 Uiso 1 1 calc R
C49 C 0.381(3) 1.008(2) 0.7133(19) 0.062(7) Uani 1 1 d .
H49A H 0.4303 0.9999 0.6546 0.093 Uiso 1 1 calc R
H49B H 0.3769 1.0772 0.7193 0.093 Uiso 1 1 calc R
H49C H 0.3021 0.9869 0.7215 0.093 Uiso 1 1 calc R

loop_
_atom_site_aniso_label
_atom_site_aniso_U_11
_atom_site_aniso_U_22
_atom_site_aniso_U_33
_atom_site_aniso_U_23
_atom_site_aniso_U_13
_atom_site_aniso_U_12
Ni1 0.0163(16) 0.0203(15) 0.0107(14) -0.0024(10) -0.0030(11) -0.0050(11)
Ni2 0.0170(16) 0.0206(15) 0.0095(14) -0.0023(10) -0.0048(11) -0.0062(11)
P1 0.072(5) 0.088(5) 0.073(5) -0.022(4) -0.016(4) 0.004(4)
C11A 0.002(6) 0.012(7) 0.000(6) 0.000(5) 0.003(5) -0.004(5)
O2 0.022(6) 0.015(5) 0.012(5) -0.001(4) -0.007(5) -0.006(4)
N1 0.020(8) 0.019(7) 0.018(7) -0.001(5) -0.007(6) -0.004(6)
O1 0.018(6) 0.019(5) 0.007(5) 0.000(4) -0.001(4) -0.012(4)
C10 0.006(7) 0.028(8) 0.004(7) -0.006(6) 0.001(5) -0.003(6)
C1 0.012(8) 0.025(8) 0.010(8) -0.003(6) -0.001(6) 0.001(6)
C9 0.027(9) 0.017(8) 0.019(8) -0.009(6) -0.015(7) -0.006(7)
C8 0.020(9) 0.011(7) 0.015(8) 0.001(6) 0.000(7) -0.009(6)
C5 0.036(10) 0.025(9) 0.016(8) -0.007(7) -0.010(8) -0.011(7)
C6 0.013(8) 0.040(10) 0.021(9) -0.018(7) -0.007(7) 0.001(7)
C7 0.023(10) 0.046(11) 0.024(9) -0.006(8) -0.018(8) -0.010(8)
C2 0.020(9) 0.024(9) 0.029(9) -0.009(7) -0.001(7) -0.008(7)
C3 0.016(8) 0.010(7) 0.035(10) 0.005(7) -0.010(7) 0.004(6)
C4 0.024(9) 0.029(9) 0.018(8) -0.001(7) -0.010(7) -0.013(7)
P2 0.018(2) 0.030(2) 0.033(3) -0.0028(19) -0.0103(19) -0.0048(18)
N2 0.014(8) 0.035(8) 0.027(8) 0.011(6) -0.006(6) -0.010(6)
C28 0.027(10) 0.020(8) 0.025(9) -0.003(7) -0.001(8) 0.002(7)
C21 0.045(12) 0.026(9) 0.029(10) 0.001(7) -0.028(9) -0.014(8)
C30 0.005(7) 0.016(7) 0.000(6) 0.001(5) 0.004(5) -0.004(5)
C14 0.026(10) 0.042(11) 0.024(10) -0.002(8) -0.009(8) -0.014(8)
C19 0.026(9) 0.038(10) 0.003(7) 0.001(6) -0.003(7) -0.022(8)
C20 0.040(11) 0.015(8) 0.023(9) 0.010(6) -0.023(8) -0.015(7)
C13 0.043(11) 0.015(8) 0.013(8) 0.001(6) -0.001(7) -0.012(7)
C15 0.044(13) 0.029(10) 0.033(10) 0.010(8) -0.009(9) -0.004(9)
C26 0.046(13) 0.040(11) 0.028(10) -0.014(8) -0.016(9) 0.000(9)
C25 0.043(13) 0.045(12) 0.032(11) -0.007(9) -0.008(9) 0.011(9)
C22 0.023(10) 0.052(12) 0.014(8) 0.003(8) 0.003(7) -0.009(9)
C24 0.031(10) 0.041(10) 0.008(8) -0.011(7) -0.003(7) -0.004(8)
C27 0.037(11) 0.020(8) 0.025(9) 0.003(7) -0.023(8) 0.004(7)
C17 0.054(13) 0.039(11) 0.022(9) -0.017(8) -0.019(9) -0.006(9)
C23 0.027(10) 0.039(10) 0.010(8) -0.002(7) -0.010(7) -0.013(8)
C16 0.038(12) 0.041(11) 0.028(10) 0.000(8) -0.010(9) 0.000(9)
C18 0.028(11) 0.035(11) 0.047(12) 0.005(9) -0.012(9) 0.003(8)
O8 0.034(8) 0.049(8) 0.047(9) -0.019(7) -0.022(7) 0.014(6)
C33 0.026(10) 0.057(13) 0.012(8) 0.009(8) -0.009(8) -0.010(9)
C47 0.016(8) 0.017(8) 0.009(7) 0.006(6) -0.005(6) 0.005(6)
C43 0.050(14) 0.038(12) 0.049(13) -0.002(10) -0.017(11) 0.009(10)
C34 0.040(12) 0.039(11) 0.042(12) -0.013(9) -0.019(10) 0.015(9)
C41 0.066(16) 0.040(12) 0.028(11) -0.003(9) -0.015(11) 0.007(11)
C42 0.035(12) 0.032(11) 0.054(13) -0.015(9) -0.017(10) 0.007(9)
C44 0.040(12) 0.037(11) 0.032(11) 0.002(9) 0.001(9) -0.007(9)
C35 0.043(13) 0.058(14) 0.059(15) -0.023(12) -0.028(12) 0.006(11)
C45 0.069(18) 0.071(16) 0.031(12) -0.001(11) -0.014(12) -0.034(13)
C39 0.072(16) 0.027(10) 0.023(10) 0.006(8) -0.013(10) 0.005(10)
C38 0.057(15) 0.033(11) 0.040(12) 0.021(9) -0.016(11) 0.008(10)
C46 0.038(14) 0.055(14) 0.053(14) 0.015(11) -0.017(11) -0.005(11)
C37 0.059(16) 0.051(13) 0.048(14) -0.019(11) -0.001(12) -0.003(11)
C36 0.047(15) 0.034(11) 0.061(16) -0.003(10) 0.010(12) -0.010(10)
C40 0.042(16) 0.016(12) 0.28(6) 0.005(19) -0.03(2) 0.000(10)
C48 0.051(17) 0.10(2) 0.056(17) -0.047(16) 0.006(13) 0.001(15)
C49 0.057(17) 0.058(15) 0.073(18) -0.032(13) -0.018(14) 0.027(13)

loop_
_atom_type_symbol
_atom_type_description
_atom_type_scat_dispersion_real
_atom_type_scat_dispersion_imag
_atom_type_scat_source
C C 0.0181 0.0091 'International Tables Vol C Tables 4.2.6.8 and 6.1.1.4'
H H 0.0000 0.0000 'International Tables Vol C Tables 4.2.6.8 and 6.1.1.4'
N N 0.0311 0.0180 'International Tables Vol C Tables 4.2.6.8 and 6.1.1.4'
O O 0.0492 0.0322 'International Tables Vol C Tables 4.2.6.8 and 6.1.1.4'
P P 0.2955 0.4335 'International Tables Vol C Tables 4.2.6.8 and 6.1.1.4'
Ni Ni -3.0029 0.5091 'International Tables Vol C Tables 4.2.6.8 and 6.1.1.4'

loop_
_geom_angle_atom_site_label_1
_geom_angle_atom_site_label_2
_geom_angle_atom_site_label_3
_geom_angle
_geom_angle_site_symmetry_1
_geom_angle_site_symmetry_3
O1 Ni1 P1 169.9(4) . 2_566
O1 Ni1 O2 90.6(4) . .
P1 Ni1 O2 82.1(4) 2_566 .
O1 Ni1 C11A 92.6(5) . .
P1 Ni1 C11A 94.4(5) 2_566 .
O2 Ni1 C11A 175.8(5) . .
O1 Ni1 P1 91.3(4) . .
P1 Ni1 P1 82.4(4) 2_566 .
O2 Ni1 P1 94.6(4) . .
C11A Ni1 P1 82.5(5) . .
P1 Ni2 N1 172.0(5) 2_566 .
P1 Ni2 O2 81.3(4) 2_566 .
N1 Ni2 O2 90.8(5) . .
P1 Ni2 C11A 82.8(4) 2_566 2_566
N1 Ni2 C11A 98.8(5) . 2_566
O2 Ni2 C11A 91.4(5) . 2_566
P1 Ni2 C30 86.6(5) 2_566 .
N1 Ni2 C30 101.3(5) . .
O2 Ni2 C30 167.9(5) . .
C11A Ni2 C30 85.8(5) 2_566 .
Ni1 P1 Ni2 97.9(4) 2_566 2_566
Ni1 P1 Ni1 97.6(4) 2_566 .
Ni2 P1 Ni1 97.3(4) 2_566 .
Ni1 P1 P1 49.4(3) 2_566 2_566
Ni2 P1 P1 101.6(5) 2_566 2_566
Ni1 P1 P1 48.2(3) . 2_566
Ni1 C11A Ni2 97.1(6) . 2_566
C9 O2 Ni1 129.3(9) . .
C9 O2 Ni2 132.0(10) . .
Ni1 O2 Ni2 98.5(5) . .
C47 N1 C19 115.5(13) . .
C47 N1 Ni2 121.6(10) . .
C19 N1 Ni2 122.2(10) . .
C1 O1 Ni1 130.1(9) . .
C5 C10 C1 116.4(13) . .
C5 C10 C9 118.1(13) . .
C1 C10 C9 125.4(13) . .
O1 C1 C2 118.3(14) . .
O1 C1 C10 123.1(13) . .
C2 C1 C10 118.6(15) . .
O2 C9 C8 117.0(14) . .
O2 C9 C10 121.4(13) . .
C8 C9 C10 121.5(13) . .
C7 C8 C9 118.6(14) . .
C7 C8 C47 113.5(14) . .
C9 C8 C47 127.8(15) . .
C4 C5 C6 120.0(15) . .
C4 C5 C10 121.5(14) . .
C6 C5 C10 118.5(15) . .
C7 C6 C5 120.8(15) . .
C6 C7 C8 122.1(15) . .
C3 C2 C1 121.2(16) . .
C3 C2 C28 123.3(16) . .
C1 C2 C28 115.4(15) . .
C4 C3 C2 121.5(15) . .
C3 C4 C5 120.7(15) . .
C42 P2 C44 105.9(11) . .
C42 P2 C43 106.6(11) . .
C44 P2 C43 107.1(10) . .
C28 N2 C13 118.9(15) . .
N2 C28 C2 123.3(18) . .
C33 C21 C20 119.8(18) . .
C15 C14 C13 115.3(18) . .
C15 C14 C17 120.6(18) . .
C13 C14 C17 123.7(16) . .
C20 C19 C23 119.2(15) . .
C20 C19 N1 116.9(15) . .
C23 C19 N1 123.9(16) . .
C21 C20 C19 117.6(17) . .
C21 C20 C27 119.1(15) . .
C19 C20 C27 122.9(14) . .
C16 C13 C14 124.2(18) . .
C16 C13 N2 119.8(16) . .
C14 C13 N2 115.7(16) . .
C14 C15 C39 120(2) . .
C33 C22 C23 121.8(18) . .
C23 C24 C25 112.3(15) . .
C23 C24 C26 110.5(15) . .
C25 C24 C26 113.2(16) . .
C20 C27 C35 109.3(16) . .
C20 C27 C34 113.4(14) . .
C35 C27 C34 111.5(16) . .
C40 C17 C14 114.9(18) . .
C40 C17 C41 108(2) . .
C14 C17 C41 114.8(17) . .
C22 C23 C19 119.5(18) . .
C22 C23 C24 118.1(16) . .
C19 C23 C24 122.4(15) . .
C13 C16 C38 115.2(19) . .
C13 C16 C18 121.7(18) . .
C38 C16 C18 122.9(18) . .
C16 C18 C36 106.4(18) . .
C16 C18 C37 114.0(18) . .
C36 C18 C37 111.4(19) . .
C48 O8 C45 111(2) . .
C21 C33 C22 122.2(17) . .
N1 C47 C8 130.1(15) . .
O8 C45 C46 106.9(18) . .
C38 C39 C15 121(2) . .
C39 C38 C16 124(2) . .
O8 C48 C49 106(2) . .

loop_
_geom_bond_atom_site_label_1
_geom_bond_atom_site_label_2
_geom_bond_distance
_geom_bond_site_symmetry_2
Ni1 O1 1.961(10) .
Ni1 P1 2.020(10) 2_566
Ni1 O2 2.007(11) .
Ni1 C11A 2.043(13) .
Ni1 P1 2.059(9) .
Ni2 P1 2.033(9) 2_566
Ni2 N1 2.060(13) .
Ni2 O2 2.026(10) .
Ni2 C11A 2.055(13) 2_566
Ni2 C30 2.106(13) .
P1 Ni1 2.020(10) 2_566
P1 Ni2 2.033(9) 2_566
P1 P1 2.688(18) 2_566
C11A Ni2 2.055(13) 2_566
O2 C9 1.352(19) .
N1 C47 1.29(2) .
N1 C19 1.43(2) .
O1 C1 1.307(19) .
C10 C5 1.46(2) .
C10 C1 1.48(2) .
C10 C9 1.43(2) .
C1 C2 1.44(2) .
C9 C8 1.41(2) .
C8 C7 1.43(2) .
C8 C47 1.45(2) .
C5 C4 1.40(2) .
C5 C6 1.45(2) .
C6 C7 1.36(3) .
C2 C3 1.39(2) .
C2 C28 1.42(3) .
C3 C4 1.37(2) .
P2 C42 1.82(2) .
P2 C44 1.76(2) .
P2 C43 1.79(2) .
N2 C28 1.30(2) .
N2 C13 1.47(2) .
C21 C33 1.30(3) .
C21 C20 1.44(2) .
C14 C15 1.41(3) .
C14 C13 1.43(3) .
C14 C17 1.51(3) .
C19 C20 1.45(3) .
C19 C23 1.35(3) .
C20 C27 1.52(3) .
C13 C16 1.36(3) .
C15 C39 1.40(3) .
C26 C24 1.53(3) .
C25 C24 1.49(3) .
C22 C33 1.36(3) .
C22 C23 1.38(2) .
C24 C23 1.51(3) .
C27 C35 1.52(3) .
C27 C34 1.52(3) .
C17 C40 1.49(4) .
C17 C41 1.55(3) .
C16 C38 1.43(3) .
C16 C18 1.53(3) .
C18 C36 1.59(3) .
C18 C37 1.51(3) .
O8 C48 1.40(3) .
O8 C45 1.43(3) .
C45 C46 1.50(4) .
C39 C38 1.30(3) .
C48 C49 1.50(4) .
